data_1520237
loop_
_publ_author_name
'Callear, Samantha K.'
'Hursthouse, Michael B.'

_publ_section_title
;
 Di-malonic Acid + Tri-2-imidazolidinone
;
_journal_name_full 'Crystal Structure Report Archive'
_journal_page_first 469
_journal_year 2008
_chemical_formula_sum 'C12 H22 N6 O7'
_chemical_formula_weight 362.36
_chemical_name_systematic
;
Malonic acid & 2-imidazolidinone
;
_space_group_IT_number 15
_symmetry_cell_setting monoclinic
_symmetry_space_group_name_Hall '-C 2yc'
_symmetry_space_group_name_H-M 'C 1 2/c 1'
_atom_sites_solution_hydrogens geom
_atom_sites_solution_primary direct
_atom_sites_solution_secondary difmap
_cell_angle_alpha 90.00
_cell_angle_beta 117.299(2)
_cell_angle_gamma 90.00
_cell_formula_units_Z 4
_cell_length_a 16.6403(10)
_cell_length_b 14.4382(5)
_cell_length_c 7.6872(5)
_cell_measurement_reflns_used 1896
_cell_measurement_temperature 120(2)
_cell_measurement_theta_max 27.48
_cell_measurement_theta_min 1.02
_cell_volume 1641.20(16)
_computing_cell_refinement 'DENZO (Otwinowski & Minor, 1997) & COLLECT (Hooft, R.W.W., 1998)'
_computing_data_collection 'COLLECT (Hooft, R.W.W., 1998)'
_computing_data_reduction 'DENZO (Otwinowski & Minor, 1997) & COLLECT (Hooft, R.W.W., 1998)'
_computing_structure_refinement 'SHELXL-97 (Sheldrick, 1997)'
_diffrn_ambient_temperature 120(2)
_diffrn_detector_area_resol_mean 9.091
_diffrn_measured_fraction_theta_full 0.991
_diffrn_measured_fraction_theta_max 0.991
_diffrn_measurement_device_type 'Bruker-Nonius 95mm CCD camera on \k-goniostat'
_diffrn_measurement_method '\f & \w scans'
_diffrn_radiation_monochromator graphite
_diffrn_radiation_source 'Bruker-Nonius FR591 rotating anode'
_diffrn_radiation_type MoK\a
_diffrn_radiation_wavelength 0.71073
_diffrn_reflns_av_R_equivalents 0.0559
_diffrn_reflns_av_sigmaI/netI 0.0481
_diffrn_reflns_limit_h_max 20
_diffrn_reflns_limit_h_min -21
_diffrn_reflns_limit_k_max 18
_diffrn_reflns_limit_k_min -17
_diffrn_reflns_limit_l_max 9
_diffrn_reflns_limit_l_min -9
_diffrn_reflns_number 10719
_diffrn_reflns_theta_full 27.48
_diffrn_reflns_theta_max 27.48
_diffrn_reflns_theta_min 3.95
_exptl_absorpt_coefficient_mu 0.121
_exptl_absorpt_correction_T_max 0.9880
_exptl_absorpt_correction_T_min 0.9785
_exptl_absorpt_correction_type multi-scan
_exptl_absorpt_process_details 'SADABS V2.10 (Sheldrick, G.M., 2003)'
_exptl_crystal_colour colourless
_exptl_crystal_density_diffrn 1.467
_exptl_crystal_density_method 'not measured'
_exptl_crystal_description block
_exptl_crystal_F_000 768
_exptl_crystal_size_max 0.18
_exptl_crystal_size_mid 0.16
_exptl_crystal_size_min 0.10
_refine_diff_density_max 0.480
_refine_diff_density_min -0.458
_refine_diff_density_rms 0.121
_refine_ls_extinction_coef 0.017(3)
_refine_ls_extinction_expression Fc^*^=kFc[1+0.001xFc^2^\l^3^/sin(2\q)]^-1/4^
_refine_ls_extinction_method SHELXL
_refine_ls_goodness_of_fit_ref 1.169
_refine_ls_hydrogen_treatment constr
_refine_ls_matrix_type full
_refine_ls_number_parameters 117
_refine_ls_number_reflns 1868
_refine_ls_number_restraints 0
_refine_ls_restrained_S_all 1.169
_refine_ls_R_factor_all 0.1392
_refine_ls_R_factor_gt 0.1115
_refine_ls_shift/su_max 0.024
_refine_ls_shift/su_mean 0.001
_refine_ls_structure_factor_coef Fsqd
_refine_ls_weighting_details 'calc w=1/[\s^2^(Fo^2^)+(0.0169P)^2^+32.0327P] where P=(Fo^2^+2Fc^2^)/3'
_refine_ls_weighting_scheme calc
_refine_ls_wR_factor_gt 0.2629
_refine_ls_wR_factor_ref 0.2739
_reflns_number_gt 1411
_reflns_number_total 1868
_reflns_threshold_expression >2sigma(I)
_cod_data_source_file eCrystal-469.cif
_cod_data_source_block 06skc0046c2c
_cod_depositor_comments
;
Citation :
Callear, Samantha K. and Hursthouse, Michael B. (2008) 
University of Southampton, Crystal Structure Report Archive. 
(doi:10.5258/ecrystals/469)

More at:
http://ecrystals.chem.soton.ac.uk/469/

The following automatic conversions were performed:

'_symmetry_cell_setting' value 'Monoclinic' changed to 'monoclinic'
according to the built-in table from CIF Core dictionary named
'cif_core.dic' version 2.4.1 from 2010-06-29.

Automatic conversion script
Id: cif_fix_values 3392 2015-05-12 13:50:21Z andrius 
;
_cod_original_sg_symbol_H-M C2/c
_cod_database_code 1520237

loop_
_symmetry_equiv_pos_as_xyz
'x, y, z'
'-x, y, -z+1/2'
'x+1/2, y+1/2, z'
'-x+1/2, y+1/2, -z+1/2'
'-x, -y, -z'
'x, -y, z-1/2'
'-x+1/2, -y+1/2, -z'
'x+1/2, -y+1/2, z-1/2'

loop_
_atom_site_label
_atom_site_type_symbol
_atom_site_fract_x
_atom_site_fract_y
_atom_site_fract_z
_atom_site_U_iso_or_equiv
_atom_site_adp_type
_atom_site_occupancy
_atom_site_symmetry_multiplicity
_atom_site_calc_flag
_atom_site_refinement_flags
_atom_site_disorder_assembly
_atom_site_disorder_group
C2 C 0.0000 0.2578(5) 0.7500 0.0217(16) Uani 1 2 d S . .
H2A H 0.0190 0.2983 0.8661 0.026 Uiso 0.50 1 calc PR . .
H2B H -0.0190 0.2983 0.6339 0.026 Uiso 0.50 1 calc PR . .
C1 C 0.0810(4) 0.2012(4) 0.7720(9) 0.0239(13) Uani 1 1 d . . .
O1A O 0.0988(3) 0.1243(3) 0.8403(7) 0.0315(11) Uani 1 1 d . . .
O1B O 0.1314(3) 0.2499(3) 0.7125(7) 0.0301(11) Uani 1 1 d . . .
H1 H 0.1838 0.2275 0.7611 0.045 Uiso 1 1 calc R . .
C22 C 0.3005(4) 0.0983(4) 0.7982(9) 0.0232(12) Uani 1 1 d . . .
C24 C 0.2751(4) -0.0591(4) 0.8004(9) 0.0257(13) Uani 1 1 d . . .
H24A H 0.2371 -0.1001 0.6897 0.031 Uiso 1 1 calc R . .
H24B H 0.2806 -0.0862 0.9236 0.031 Uiso 1 1 calc R . .
C25 C 0.3690(4) -0.0435(4) 0.8103(9) 0.0271(13) Uani 1 1 d . . .
H25A H 0.4170 -0.0762 0.9235 0.032 Uiso 1 1 calc R . .
H25B H 0.3700 -0.0642 0.6886 0.032 Uiso 1 1 calc R . .
N21 N 0.3791(3) 0.0576(3) 0.8337(8) 0.0262(12) Uani 1 1 d . . .
H21 H 0.4301 0.0876 0.8667 0.031 Uiso 1 1 calc R . .
N23 N 0.2381(3) 0.0338(3) 0.7710(8) 0.0294(12) Uani 1 1 d . . .
H23 H 0.1813 0.0464 0.7392 0.035 Uiso 1 1 calc R . .
O22 O 0.2885(3) 0.1846(3) 0.7912(7) 0.0313(11) Uani 1 1 d . . .
C32 C 0.5000 0.2480(5) 0.7500 0.0208(16) Uani 1 2 d S . .
C35 C 0.4524(4) 0.3997(4) 0.7473(10) 0.0283(14) Uani 1 1 d . . .
H35A H 0.4519 0.4390 0.8523 0.034 Uiso 1 1 calc R . .
H35B H 0.4047 0.4210 0.6190 0.034 Uiso 1 1 calc R . .
N31 N 0.4416(3) 0.3011(3) 0.7803(8) 0.0264(12) Uani 1 1 d . . .
H31 H 0.4017 0.2797 0.8155 0.032 Uiso 1 1 calc R . .
O32 O 0.5000 0.1620(4) 0.7500 0.0273(14) Uani 1 2 d S . .

loop_
_atom_site_aniso_label
_atom_site_aniso_U_11
_atom_site_aniso_U_22
_atom_site_aniso_U_33
_atom_site_aniso_U_23
_atom_site_aniso_U_13
_atom_site_aniso_U_12
C2 0.018(4) 0.018(4) 0.030(4) 0.000 0.011(3) 0.000
C1 0.019(3) 0.024(3) 0.028(3) 0.001(2) 0.010(2) 0.001(2)
O1A 0.028(2) 0.023(2) 0.051(3) 0.0097(19) 0.024(2) 0.0048(17)
O1B 0.026(2) 0.026(2) 0.047(3) 0.0078(19) 0.023(2) 0.0024(17)
C22 0.022(3) 0.018(3) 0.031(3) 0.000(2) 0.013(2) 0.000(2)
C24 0.026(3) 0.021(3) 0.028(3) -0.003(2) 0.010(2) -0.004(2)
C25 0.028(3) 0.020(3) 0.034(3) 0.001(2) 0.015(3) 0.004(2)
N21 0.022(2) 0.020(2) 0.035(3) -0.003(2) 0.012(2) -0.0016(19)
N23 0.019(2) 0.024(3) 0.044(3) 0.002(2) 0.014(2) 0.000(2)
O22 0.024(2) 0.019(2) 0.051(3) -0.0011(19) 0.019(2) 0.0020(17)
C32 0.020(4) 0.020(4) 0.022(4) 0.000 0.009(3) 0.000
C35 0.030(3) 0.019(3) 0.035(3) 0.004(2) 0.014(3) 0.003(2)
N31 0.026(3) 0.024(3) 0.034(3) 0.000(2) 0.018(2) 0.001(2)
O32 0.024(3) 0.021(3) 0.040(4) 0.000 0.018(3) 0.000

loop_
_atom_type_symbol
_atom_type_description
_atom_type_scat_dispersion_real
_atom_type_scat_dispersion_imag
_atom_type_scat_source
C C 0.0033 0.0016 'International Tables Vol C Tables 4.2.6.8 and 6.1.1.4'
H H 0.0000 0.0000 'International Tables Vol C Tables 4.2.6.8 and 6.1.1.4'
N N 0.0061 0.0033 'International Tables Vol C Tables 4.2.6.8 and 6.1.1.4'
O O 0.0106 0.0060 'International Tables Vol C Tables 4.2.6.8 and 6.1.1.4'

loop_
_geom_angle_atom_site_label_1
_geom_angle_atom_site_label_2
_geom_angle_atom_site_label_3
_geom_angle
_geom_angle_site_symmetry_1
_geom_angle_site_symmetry_3
C1 C2 C1 114.9(6) 2_556 .
C1 C2 H2A 108.5 2_556 .
C1 C2 H2A 108.5 . .
C1 C2 H2B 108.5 2_556 .
C1 C2 H2B 108.5 . .
H2A C2 H2B 107.5 . .
O1A C1 O1B 124.8(5) . .
O1A C1 C2 124.9(5) . .
O1B C1 C2 110.2(5) . .
C1 O1B H1 109.5 . .
O22 C22 N23 125.7(5) . .
O22 C22 N21 124.2(5) . .
N23 C22 N21 110.0(5) . .
N23 C24 C25 102.7(4) . .
N23 C24 H24A 111.2 . .
C25 C24 H24A 111.2 . .
N23 C24 H24B 111.2 . .
C25 C24 H24B 111.2 . .
H24A C24 H24B 109.1 . .
N21 C25 C24 101.9(5) . .
N21 C25 H25A 111.4 . .
C24 C25 H25A 111.4 . .
N21 C25 H25B 111.4 . .
C24 C25 H25B 111.4 . .
H25A C25 H25B 109.2 . .
C22 N21 C25 111.3(5) . .
C22 N21 H21 124.4 . .
C25 N21 H21 124.4 . .
C22 N23 C24 112.0(5) . .
C22 N23 H23 124.0 . .
C24 N23 H23 124.0 . .
O32 C32 N31 124.9(3) . .
O32 C32 N31 124.9(3) . 2_656
N31 C32 N31 110.2(7) . 2_656
N31 C35 C35 101.4(3) . 2_656
N31 C35 H35A 111.5 . .
C35 C35 H35A 111.5 2_656 .
N31 C35 H35B 111.5 . .
C35 C35 H35B 111.5 2_656 .
H35A C35 H35B 109.3 . .
C32 N31 C35 111.6(5) . .
C32 N31 H31 124.2 . .
C35 N31 H31 124.2 . .

loop_
_geom_bond_atom_site_label_1
_geom_bond_atom_site_label_2
_geom_bond_distance
_geom_bond_site_symmetry_2
C2 C1 1.518(7) 2_556
C2 C1 1.518(7) .
C2 H2A 0.9900 .
C2 H2B 0.9900 .
C1 O1A 1.205(7) .
C1 O1B 1.325(7) .
O1B H1 0.8400 .
C22 O22 1.260(7) .
C22 N23 1.338(7) .
C22 N21 1.342(7) .
C24 N23 1.450(7) .
C24 C25 1.546(8) .
C24 H24A 0.9900 .
C24 H24B 0.9900 .
C25 N21 1.471(7) .
C25 H25A 0.9900 .
C25 H25B 0.9900 .
N21 H21 0.8800 .
N23 H23 0.8800 .
C32 O32 1.242(10) .
C32 N31 1.340(6) .
C32 N31 1.340(6) 2_656
C35 N31 1.471(7) .
C35 C35 1.564(12) 2_656
C35 H35A 0.9900 .
C35 H35B 0.9900 .
N31 H31 0.8800 .

loop_
_geom_hbond_atom_site_label_D
_geom_hbond_atom_site_label_H
_geom_hbond_atom_site_label_A
_geom_hbond_distance_DH
_geom_hbond_distance_HA
_geom_hbond_distance_DA
_geom_hbond_angle_DHA
_geom_hbond_site_symmetry_A
O1B H1 O22 0.84 1.76 2.576(6) 163.0 .
N21 H21 O32 0.88 2.07 2.814(6) 142.3 .
N23 H23 O1A 0.88 2.18 2.914(7) 141.3 .
N31 H31 O22 0.88 2.27 3.086(6) 154.5 .
